data_2020897
loop_
_publ_author_name
'Nowotny, H.'
'Heger, G.'

_publ_section_title
;
 Structure refinement of lead nitrate
;
_journal_coden_ASTM ACSCEE
_journal_issue 2
_journal_name_full
;
 Acta Crystallographica, Section C: Crystal Structure Communications
;
_journal_page_first 133
_journal_page_last 135
_journal_paper_doi 10.1107/s0108270186097032
_journal_volume 42
_journal_year 1986
_chemical_formula_sum 'N2 O6 Pb'
_chemical_name_systematic 'Lead(II) nitrate'
_space_group_crystal_system cubic
_space_group_IT_number 205
_space_group_name_Hall '-P 2ac 2ab 3'
_space_group_name_H-M_alt 'P a -3'
_symmetry_space_group_name_Hall '-P 2ac 2ab 3'
_symmetry_space_group_name_H-M 'P a -3'
_cell_angle_alpha 90
_cell_angle_beta 90
_cell_angle_gamma 90
_cell_formula_units_Z 4
_cell_length_a 7.8586(2)
_cell_length_b 7.8586(2)
_cell_length_c 7.8586(2)
_cell_volume 485.33(2)
_diffrn_radiation_probe neutron
_diffrn_radiation_wavelength 0.8313(9)
_exptl_absorpt_coefficient_mu 0.0015
_exptl_crystal_density_diffrn 4.535
_refine_ls_number_parameters 16
_refine_ls_number_reflns 334
_refine_ls_R_factor_all 0.034
_refine_ls_R_factor_gt 0.019
_refine_ls_wR_factor_all 0.037
_refine_ls_wR_factor_gt 0.015
_cod_data_source_file nowotny1986.cif
_cod_data_source_block Pb(NO3)2
_cod_database_code 2020897

loop_
_space_group_symop_id
_space_group_symop_operation_xyz
1 x,y,z
2 z,x,y
3 y,z,x
4 -y+1/2,-z,x+1/2
5 z+1/2,-x+1/2,-y
6 -y,z+1/2,-x+1/2
7 -z+1/2,-x,y+1/2
8 -z,x+1/2,-y+1/2
9 y+1/2,-z+1/2,-x
10 x+1/2,-y+1/2,-z
11 -x,y+1/2,-z+1/2
12 -x+1/2,-y,z+1/2
13 -x,-y,-z
14 -z,-x,-y
15 -y,-z,-x
16 y+1/2,z,-x+1/2
17 -z+1/2,x+1/2,y
18 y,-z+1/2,x+1/2
19 z+1/2,x,-y+1/2
20 z,-x+1/2,y+1/2
21 -y+1/2,z+1/2,x
22 -x+1/2,y+1/2,z
23 x,-y+1/2,z+1/2
24 x+1/2,y,-z+1/2

loop_
_atom_site_aniso_label
_atom_site_aniso_U_11
_atom_site_aniso_U_12
_atom_site_aniso_U_13
_atom_site_aniso_U_22
_atom_site_aniso_U_23
_atom_site_aniso_U_33
Pb 0.0637 0.0004 0.0004 0.0636 0.0004 0.0636
N 0.0632 0.0027 0.0027 0.0632 0.0027 0.0632
O 0.112 0.0242 0.0267 0.1058 0.0206 0.0705

loop_
_atom_site_label
_atom_site_type_symbol
_atom_site_fract_x
_atom_site_fract_y
_atom_site_fract_z
Pb Pb2+ 0 0 0
N N5+ 0.34865(4) 0.34865(4) 0.34865(4)
O O2- 0.27772(8) 0.28869(8) 0.47730(7)
